data_7700005
loop_
_publ_author_name
'Santra, Biswajit'
'Narayanan, Suriya'
'Kalita, Pankaj'
'Kumar, Vierandra'
'Mandal, Debdeep'
'Gupta, Vivek'
'Zimmer, Michael'
'Huch, Volker'
'Chandrasekhar, Vadapalli'
'Scheschkewitz, David'
'Schulzke, Carola'
'Jana, Anukul'

_publ_section_title
;
 Modulation of the Nuclearity of Molecular Mg(II)-Phosphates: Solid-State
 Structural Change Involving Coordinating Solvents
;
_journal_name_full 'Dalton Transactions'
_journal_paper_doi 10.1039/C9DT00687G
_journal_year 2019
_chemical_formula_moiety 'C81 H86 Mg2 N3 O11 P2, C3 H7 N O'
_chemical_formula_sum 'C168 H188 Mg4 N8 O24 P4'
_chemical_formula_weight 2924.37
_space_group_crystal_system monoclinic
_space_group_IT_number 15
_space_group_name_Hall '-C 2yc'
_space_group_name_H-M_alt 'C 1 2/c 1'
_symmetry_space_group_name_Hall '-C 2yc'
_symmetry_space_group_name_H-M 'C 1 2/c 1'
_atom_sites_solution_hydrogens geom
_audit_creation_method SHELXL-2016/6
_audit_update_record
;
2019-04-29 deposited with the CCDC.    2019-05-16 downloaded from the CCDC.
;
_cell_angle_alpha 90
_cell_angle_beta 120.910(5)
_cell_angle_gamma 90
_cell_formula_units_Z 4
_cell_length_a 29.9635(10)
_cell_length_b 18.7967(5)
_cell_length_c 32.9183(11)
_cell_measurement_reflns_used 45586
_cell_measurement_temperature 120(2)
_cell_measurement_theta_max 28.3040
_cell_measurement_theta_min 2.7790
_cell_volume 15906.9(12)
_computing_data_collection 'CrysAlisPro 1.171.39.29d (Rigaku OD, 2017)'
_computing_data_reduction 'CrysAlisPro 1.171.39.29d (Rigaku OD, 2017)'
_computing_molecular_graphics 'Olex2 (Dolomanov et al., 2009)'
_computing_publication_material 'Olex2 (Dolomanov et al., 2009)'
_computing_structure_refinement 'ShelXL (Sheldrick, 2015)'
_computing_structure_solution 'ShelXT (Sheldrick, 2015)'
_diffrn_ambient_temperature 120(2)
_diffrn_measured_fraction_theta_full 0.998
_diffrn_measured_fraction_theta_max 0.997
_diffrn_measurement_device_type 'XtaLAB AFC12 (RINC): Kappa single'
_diffrn_measurement_method '\w scans'
_diffrn_radiation_type MoK\a
_diffrn_radiation_wavelength 0.71073
_diffrn_reflns_av_R_equivalents 0.0367
_diffrn_reflns_av_unetI/netI 0.0348
_diffrn_reflns_Laue_measured_fraction_full 0.998
_diffrn_reflns_Laue_measured_fraction_max 0.997
_diffrn_reflns_limit_h_max 34
_diffrn_reflns_limit_h_min -37
_diffrn_reflns_limit_k_max 18
_diffrn_reflns_limit_k_min -23
_diffrn_reflns_limit_l_max 41
_diffrn_reflns_limit_l_min -40
_diffrn_reflns_number 75276
_diffrn_reflns_point_group_measured_fraction_full 0.998
_diffrn_reflns_point_group_measured_fraction_max 0.997
_diffrn_reflns_theta_full 25.242
_diffrn_reflns_theta_max 26.499
_diffrn_reflns_theta_min 2.603
_diffrn_source 'fine-focus sealed X-ray tube'
_exptl_absorpt_coefficient_mu 0.133
_exptl_absorpt_correction_T_max 1.00000
_exptl_absorpt_correction_T_min 0.64814
_exptl_absorpt_correction_type multi-scan
_exptl_absorpt_process_details
;
CrysAlisPro 1.171.39.29d (Rigaku Oxford Diffraction, 2017)
Empirical absorption correction using spherical harmonics,
implemented in SCALE3 ABSPACK scaling algorithm.
;
_exptl_crystal_colour colourless
_exptl_crystal_density_diffrn 1.221
_exptl_crystal_description block
_exptl_crystal_F_000 6208
_exptl_crystal_size_max 0.810
_exptl_crystal_size_mid 0.426
_exptl_crystal_size_min 0.372
_refine_diff_density_max 0.640
_refine_diff_density_min -0.656
_refine_diff_density_rms 0.061
_refine_ls_extinction_method none
_refine_ls_goodness_of_fit_ref 1.039
_refine_ls_hydrogen_treatment constr
_refine_ls_matrix_type full
_refine_ls_number_parameters 1030
_refine_ls_number_reflns 16454
_refine_ls_number_restraints 174
_refine_ls_restrained_S_all 1.038
_refine_ls_R_factor_all 0.0659
_refine_ls_R_factor_gt 0.0540
_refine_ls_shift/su_max 0.001
_refine_ls_shift/su_mean 0.000
_refine_ls_structure_factor_coef Fsqd
_refine_ls_weighting_details 'w=1/[\s^2^(Fo^2^)+(0.0782P)^2^+26.5658P] where P=(Fo^2^+2Fc^2^)/3'
_refine_ls_weighting_scheme calc
_refine_ls_wR_factor_gt 0.1459
_refine_ls_wR_factor_ref 0.1525
_reflns_Friedel_coverage 0.000
_reflns_number_gt 13474
_reflns_number_total 16454
_reflns_threshold_expression 'I > 2\s(I)'
_cod_data_source_file c9dt00687g2.cif
_cod_data_source_block aj0073
_cod_original_cell_volume 15906.9(11)
_cod_database_code 7700005
_shelx_shelxl_version_number 2016/6
_shelx_space_group_comment
;
The symmetry employed for this shelxl refinement is uniquely defined
by the following loop, which should always be used as a source of
symmetry information in preference to the above space-group names.
They are only intended as comments.
;
_shelx_estimated_absorpt_t_min 0.900
_shelx_estimated_absorpt_t_max 0.952

loop_
_space_group_symop_operation_xyz
'x, y, z'
'-x, y, -z+1/2'
'x+1/2, y+1/2, z'
'-x+1/2, y+1/2, -z+1/2'
'-x, -y, -z'
'x, -y, z-1/2'
'-x+1/2, -y+1/2, -z'
'x+1/2, -y+1/2, z-1/2'

loop_
_atom_site_label
_atom_site_type_symbol
_atom_site_fract_x
_atom_site_fract_y
_atom_site_fract_z
_atom_site_U_iso_or_equiv
_atom_site_adp_type
_atom_site_occupancy
_atom_site_site_symmetry_order
_atom_site_calc_flag
_atom_site_refinement_flags_posn
_atom_site_refinement_flags_adp
_atom_site_refinement_flags_occupancy
_atom_site_disorder_assembly
_atom_site_disorder_group
Mg1 Mg 0.44725(3) 0.48431(4) 0.78350(2) 0.02464(17) Uani 1 1 d . . . . .
Mg2 Mg 0.43153(2) 0.31196(3) 0.67783(2) 0.01471(14) Uani 1 1 d . . . . .
P1 P 0.42694(2) 0.47962(3) 0.67484(2) 0.01847(12) Uani 1 1 d . . . . .
P2 P 0.45141(2) 0.31128(3) 0.78585(2) 0.01492(11) Uani 1 1 d . . . . .
O1 O 0.37932(5) 0.52560(7) 0.63305(5) 0.0188(3) Uani 1 1 d . . . . .
O2 O 0.41920(6) 0.48502(7) 0.71638(5) 0.0232(3) Uani 1 1 d . . . . .
O3 O 0.41549(6) 0.40598(7) 0.65308(5) 0.0221(3) Uani 1 1 d . . . . .
O4 O 0.47723(5) 0.51071(7) 0.68350(5) 0.0216(3) Uani 1 1 d . . . . .
O5 O 0.41273(5) 0.26853(7) 0.79838(4) 0.0157(3) Uani 1 1 d . . . . .
O6 O 0.45231(6) 0.38551(7) 0.80230(5) 0.0234(3) Uani 1 1 d . . . . .
O7 O 0.42647(6) 0.30531(8) 0.73279(5) 0.0231(3) Uani 1 1 d . . . . .
O8 O 0.50348(5) 0.27440(8) 0.81221(5) 0.0282(3) Uani 1 1 d . . . . .
C1 C 0.38044(7) 0.59113(10) 0.61479(6) 0.0156(4) Uani 1 1 d . . . . .
C2 C 0.37082(7) 0.65192(10) 0.63346(6) 0.0170(4) Uani 1 1 d . . . . .
C3 C 0.36516(7) 0.71635(10) 0.61069(7) 0.0189(4) Uani 1 1 d . . . . .
H3 H 0.359158 0.758097 0.623455 0.023 Uiso 1 1 calc R U . . .
C4 C 0.36795(7) 0.72223(10) 0.56978(7) 0.0193(4) Uani 1 1 d . . . . .
C5 C 0.37742(7) 0.66050(11) 0.55241(7) 0.0188(4) Uani 1 1 d . . . . .
H5 H 0.379015 0.663161 0.524366 0.023 Uiso 1 1 calc R U . . .
C6 C 0.38469(7) 0.59453(10) 0.57448(6) 0.0160(4) Uani 1 1 d . . . . .
C7 C 0.36375(7) 0.64552(11) 0.67599(7) 0.0190(4) Uani 1 1 d . . . . .
H7 H 0.388460 0.607876 0.696949 0.023 Uiso 1 1 calc R U . . .
C8 C 0.30967(8) 0.62095(11) 0.66270(7) 0.0238(4) Uani 1 1 d . . . . .
C9 C 0.26698(9) 0.62753(16) 0.61747(9) 0.0441(7) Uani 1 1 d . . . . .
H9 H 0.271301 0.645609 0.592751 0.053 Uiso 1 1 calc R U . . .
C10 C 0.21825(11) 0.6081(2) 0.60800(12) 0.0665(10) Uani 1 1 d . . . . .
H10 H 0.189212 0.613142 0.576808 0.080 Uiso 1 1 calc R U . . .
C11 C 0.21112(11) 0.58130(18) 0.64326(12) 0.0562(8) Uani 1 1 d . . . . .
H11 H 0.177249 0.569204 0.636668 0.067 Uiso 1 1 calc R U . . .
C12 C 0.25305(10) 0.57236(14) 0.68760(10) 0.0393(6) Uani 1 1 d . . . . .
H12 H 0.248643 0.552092 0.711747 0.047 Uiso 1 1 calc R U . . .
C13 C 0.30188(9) 0.59260(12) 0.69757(8) 0.0286(5) Uani 1 1 d . . . . .
H13 H 0.330710 0.587078 0.728831 0.034 Uiso 1 1 calc R U . . .
C14 C 0.37917(8) 0.71366(12) 0.70478(7) 0.0250(4) Uani 1 1 d . . . . .
C15 C 0.43124(10) 0.72904(15) 0.73437(9) 0.0407(6) Uani 1 1 d . . . . .
H15 H 0.456604 0.695814 0.737261 0.049 Uiso 1 1 calc R U . . .
C16 C 0.44737(14) 0.79214(19) 0.76005(11) 0.0592(9) Uani 1 1 d . . . . .
H16 H 0.483430 0.801825 0.779967 0.071 Uiso 1 1 calc R U . . .
C17 C 0.41129(16) 0.84031(18) 0.75663(12) 0.0656(10) Uani 1 1 d . . . . .
H17 H 0.422128 0.883436 0.774143 0.079 Uiso 1 1 calc R U . . .
C18 C 0.35990(16) 0.82586(17) 0.72799(13) 0.0632(9) Uani 1 1 d . . . . .
H18 H 0.334850 0.859132 0.725724 0.076 Uiso 1 1 calc R U . . .
C19 C 0.34327(11) 0.76317(14) 0.70189(10) 0.0417(6) Uani 1 1 d . . . . .
H19 H 0.307108 0.754174 0.681969 0.050 Uiso 1 1 calc R U . . .
C20 C 0.35962(9) 0.79442(11) 0.54487(7) 0.0256(5) Uani 1 1 d . U . . .
C21 C 0.38707(14) 0.85400(15) 0.58170(11) 0.0367(8) Uani 0.815(4) 1 d . U P A 1
H21A H 0.383868 0.898994 0.565375 0.055 Uiso 0.815(4) 1 calc R U P A 1
H21B H 0.423941 0.842084 0.602225 0.055 Uiso 0.815(4) 1 calc R U P A 1
H21C H 0.370846 0.858791 0.600916 0.055 Uiso 0.815(4) 1 calc R U P A 1
C22 C 0.30312(12) 0.81103(18) 0.51504(13) 0.0440(9) Uani 0.815(4) 1 d . U P A 1
H22A H 0.286517 0.776785 0.488956 0.066 Uiso 0.815(4) 1 calc R U P A 1
H22B H 0.298734 0.859230 0.502166 0.066 Uiso 0.815(4) 1 calc R U P A 1
H22C H 0.286949 0.808013 0.534384 0.066 Uiso 0.815(4) 1 calc R U P A 1
C23 C 0.38548(13) 0.79624(15) 0.51402(11) 0.0336(7) Uani 0.815(4) 1 d . U P A 1
H23A H 0.367234 0.763255 0.487360 0.050 Uiso 0.815(4) 1 calc R U P A 1
H23B H 0.422048 0.782054 0.533380 0.050 Uiso 0.815(4) 1 calc R U P A 1
H23C H 0.383377 0.844549 0.501959 0.050 Uiso 0.815(4) 1 calc R U P A 1
C22' C 0.3214(7) 0.8442(8) 0.5586(6) 0.053(4) Uani 0.185(4) 1 d . U P A 2
H22D H 0.338424 0.848772 0.593082 0.079 Uiso 0.185(4) 1 calc R U P A 2
H22E H 0.287619 0.820711 0.546251 0.079 Uiso 0.185(4) 1 calc R U P A 2
H22F H 0.316195 0.891494 0.544386 0.079 Uiso 0.185(4) 1 calc R U P A 2
C23' C 0.3164(8) 0.7834(8) 0.4918(5) 0.055(4) Uani 0.185(4) 1 d . U P A 2
H23D H 0.304932 0.829791 0.476216 0.083 Uiso 0.185(4) 1 calc R U P A 2
H23E H 0.286743 0.758454 0.490127 0.083 Uiso 0.185(4) 1 calc R U P A 2
H23F H 0.330335 0.755076 0.475857 0.083 Uiso 0.185(4) 1 calc R U P A 2
C21' C 0.4034(7) 0.8311(9) 0.5575(7) 0.061(4) Uani 0.185(4) 1 d . U P A 2
H21D H 0.425381 0.831897 0.592077 0.092 Uiso 0.185(4) 1 calc R U P A 2
H21E H 0.394398 0.879984 0.545589 0.092 Uiso 0.185(4) 1 calc R U P A 2
H21F H 0.422250 0.808290 0.543968 0.092 Uiso 0.185(4) 1 calc R U P A 2
C24 C 0.39626(8) 0.52759(10) 0.55559(7) 0.0186(4) Uani 1 1 d . . . . .
H24 H 0.396473 0.487814 0.575865 0.022 Uiso 1 1 calc R U . . .
C25 C 0.35363(8) 0.50886(10) 0.50493(7) 0.0200(4) Uani 1 1 d . . . . .
C26 C 0.30322(8) 0.53449(11) 0.48475(8) 0.0252(4) Uani 1 1 d . . . . .
H26 H 0.294976 0.567568 0.501741 0.030 Uiso 1 1 calc R U . . .
C27 C 0.26463(9) 0.51240(13) 0.43999(9) 0.0338(5) Uani 1 1 d . . . . .
H27 H 0.230349 0.530703 0.426548 0.041 Uiso 1 1 calc R U . . .
C28 C 0.27583(10) 0.46404(14) 0.41496(8) 0.0374(6) Uani 1 1 d . . . . .
H28 H 0.249490 0.449162 0.384265 0.045 Uiso 1 1 calc R U . . .
C29 C 0.32578(10) 0.43743(14) 0.43500(8) 0.0360(6) Uani 1 1 d . . . . .
H29 H 0.333647 0.403604 0.418142 0.043 Uiso 1 1 calc R U . . .
C30 C 0.36428(9) 0.45962(12) 0.47929(8) 0.0271(5) Uani 1 1 d . . . . .
H30 H 0.398489 0.441148 0.492509 0.032 Uiso 1 1 calc R U . . .
C31 C 0.45037(8) 0.52851(11) 0.56235(7) 0.0221(4) Uani 1 1 d . . . . .
C32 C 0.46443(9) 0.57575(13) 0.53832(8) 0.0290(5) Uani 1 1 d . . . . .
H32 H 0.439476 0.608386 0.516359 0.035 Uiso 1 1 calc R U . . .
C33 C 0.51474(10) 0.57569(15) 0.54614(9) 0.0390(6) Uani 1 1 d . . . . .
H33 H 0.524031 0.608107 0.529570 0.047 Uiso 1 1 calc R U . . .
C34 C 0.55115(9) 0.52820(17) 0.57816(9) 0.0437(7) Uani 1 1 d . . . . .
H34 H 0.585664 0.528642 0.583973 0.052 Uiso 1 1 calc R U . . .
C35 C 0.53748(9) 0.48017(15) 0.60167(8) 0.0379(6) Uani 1 1 d . . . . .
H35 H 0.562424 0.447244 0.623326 0.045 Uiso 1 1 calc R U . . .
C36 C 0.48724(9) 0.48010(12) 0.59359(7) 0.0283(5) Uani 1 1 d . . . . .
H36 H 0.477885 0.446635 0.609576 0.034 Uiso 1 1 calc R U . . .
C37 C 0.42248(7) 0.20149(10) 0.81834(7) 0.0152(4) Uani 1 1 d . . . . .
C38 C 0.40780(7) 0.14144(10) 0.78929(7) 0.0171(4) Uani 1 1 d . . . . .
C39 C 0.41476(8) 0.07512(11) 0.81018(7) 0.0211(4) Uani 1 1 d . . . . .
H39 H 0.405787 0.033907 0.790828 0.025 Uiso 1 1 calc R U . . .
C40 C 0.43447(8) 0.06671(11) 0.85865(7) 0.0217(4) Uani 1 1 d . . . . .
C41 C 0.44786(8) 0.12813(11) 0.88607(7) 0.0206(4) Uani 1 1 d . . . . .
H41 H 0.461617 0.123757 0.919175 0.025 Uiso 1 1 calc R U . . .
C42 C 0.44180(7) 0.19572(10) 0.86668(7) 0.0169(4) Uani 1 1 d . . . . .
C43 C 0.38180(7) 0.15126(10) 0.73593(6) 0.0182(4) Uani 1 1 d . . . . .
H43 H 0.397368 0.195359 0.731342 0.022 Uiso 1 1 calc R U . . .
C44 C 0.39412(8) 0.09184(11) 0.71184(7) 0.0216(4) Uani 1 1 d . . . . .
C45 C 0.43663(9) 0.10029(13) 0.70629(8) 0.0285(5) Uani 1 1 d . . . . .
H45 H 0.456461 0.142870 0.716935 0.034 Uiso 1 1 calc R U . . .
C46 C 0.45069(10) 0.04787(15) 0.68552(9) 0.0391(6) Uani 1 1 d . . . . .
H46 H 0.480153 0.054292 0.682260 0.047 Uiso 1 1 calc R U . . .
C47 C 0.42189(11) -0.01352(15) 0.66962(9) 0.0437(7) Uani 1 1 d . . . . .
H47 H 0.431582 -0.049874 0.655593 0.052 Uiso 1 1 calc R U . . .
C48 C 0.37912(11) -0.02231(14) 0.67402(9) 0.0403(6) Uani 1 1 d . . . . .
H48 H 0.358989 -0.064530 0.662491 0.048 Uiso 1 1 calc R U . . .
C49 C 0.36484(9) 0.03011(12) 0.69524(8) 0.0306(5) Uani 1 1 d . . . . .
H49 H 0.335251 0.023517 0.698289 0.037 Uiso 1 1 calc R U . . .
C50 C 0.32378(8) 0.16587(11) 0.71234(7) 0.0201(4) Uani 1 1 d . . . . .
C51 C 0.29918(8) 0.19955(12) 0.66849(7) 0.0250(4) Uani 1 1 d . . . . .
H51 H 0.318995 0.212740 0.654594 0.030 Uiso 1 1 calc R U . . .
C52 C 0.24649(9) 0.21424(13) 0.64471(8) 0.0318(5) Uani 1 1 d . . . . .
H52 H 0.230347 0.237078 0.614714 0.038 Uiso 1 1 calc R U . . .
C53 C 0.21746(9) 0.19556(15) 0.66477(9) 0.0387(6) Uani 1 1 d . . . . .
H53 H 0.181246 0.205503 0.648562 0.046 Uiso 1 1 calc R U . . .
C54 C 0.24106(9) 0.16242(16) 0.70839(9) 0.0406(6) Uani 1 1 d . . . . .
H54 H 0.221059 0.149870 0.722225 0.049 Uiso 1 1 calc R U . . .
C55 C 0.29388(9) 0.14738(13) 0.73208(8) 0.0305(5) Uani 1 1 d . . . . .
H55 H 0.309804 0.124292 0.761988 0.037 Uiso 1 1 calc R U . . .
C56 C 0.44100(10) -0.00799(11) 0.88018(8) 0.0286(5) Uani 1 1 d . . . . .
C57 C 0.48604(10) -0.04539(13) 0.87984(10) 0.0397(6) Uani 1 1 d . . . . .
H57A H 0.478657 -0.048629 0.847242 0.060 Uiso 1 1 calc R U . . .
H57B H 0.490256 -0.093337 0.893035 0.060 Uiso 1 1 calc R U . . .
H57C H 0.518128 -0.018210 0.899038 0.060 Uiso 1 1 calc R U . . .
C58 C 0.39145(10) -0.05227(12) 0.85078(9) 0.0335(5) Uani 1 1 d . . . . .
H58A H 0.361805 -0.027573 0.849226 0.050 Uiso 1 1 calc R U . . .
H58B H 0.395768 -0.098918 0.865656 0.050 Uiso 1 1 calc R U . . .
H58C H 0.385150 -0.058565 0.818694 0.050 Uiso 1 1 calc R U . . .
C59 C 0.45157(15) -0.00439(14) 0.93084(10) 0.0568(9) Uani 1 1 d . . . . .
H59A H 0.484978 0.019304 0.951233 0.085 Uiso 1 1 calc R U . . .
H59B H 0.452768 -0.052687 0.942567 0.085 Uiso 1 1 calc R U . . .
H59C H 0.423744 0.022537 0.931153 0.085 Uiso 1 1 calc R U . . .
C60 C 0.44978(8) 0.26271(10) 0.89586(7) 0.0187(4) Uani 1 1 d . . . . .
H60 H 0.458335 0.302052 0.880526 0.022 Uiso 1 1 calc R U . . .
C61 C 0.39964(8) 0.28402(11) 0.89421(7) 0.0232(4) Uani 1 1 d . . . . .
C62 C 0.35364(10) 0.24754(16) 0.86835(12) 0.0510(8) Uani 1 1 d . . . . .
H62 H 0.352494 0.206544 0.850968 0.061 Uiso 1 1 calc R U . . .
C63 C 0.30908(12) 0.2695(2) 0.86725(15) 0.0719(11) Uani 1 1 d . . . . .
H63 H 0.277913 0.243004 0.849367 0.086 Uiso 1 1 calc R U . . .
C64 C 0.30879(11) 0.32851(18) 0.89124(12) 0.0538(8) Uani 1 1 d . . . . .
H64 H 0.277813 0.343316 0.890032 0.065 Uiso 1 1 calc R U . . .
C65 C 0.35379(10) 0.36568(13) 0.91695(8) 0.0344(5) Uani 1 1 d . . . . .
H65 H 0.354299 0.406973 0.933825 0.041 Uiso 1 1 calc R U . . .
C66 C 0.39888(9) 0.34376(12) 0.91871(7) 0.0273(5) Uani 1 1 d . . . . .
H66 H 0.430000 0.370174 0.937084 0.033 Uiso 1 1 calc R U . . .
C67 C 0.49594(8) 0.25545(11) 0.94619(7) 0.0233(4) Uani 1 1 d . . . . .
C68 C 0.49156(10) 0.22310(12) 0.98191(8) 0.0324(5) Uani 1 1 d . . . . .
H68 H 0.458410 0.208091 0.975844 0.039 Uiso 1 1 calc R U . . .
C69 C 0.53526(13) 0.21247(14) 1.02645(9) 0.0487(8) Uani 1 1 d . . . . .
H69 H 0.531892 0.189158 1.050346 0.058 Uiso 1 1 calc R U . . .
C70 C 0.58315(13) 0.23538(16) 1.03612(10) 0.0558(9) Uani 1 1 d . . . . .
H70 H 0.612935 0.227513 1.066522 0.067 Uiso 1 1 calc R U . . .
C71 C 0.58795(11) 0.26932(17) 1.00222(11) 0.0535(8) Uani 1 1 d . . . . .
H71 H 0.621067 0.286058 1.009192 0.064 Uiso 1 1 calc R U . . .
C72 C 0.54441(9) 0.27989(13) 0.95695(9) 0.0355(5) Uani 1 1 d . . . . .
H72 H 0.548175 0.303968 0.933514 0.043 Uiso 1 1 calc R U . . .
O9 O 0.37113(7) 0.47343(10) 0.77922(7) 0.0274(5) Uani 0.789(4) 1 d D U P B 1
N1 N 0.30242(14) 0.40592(18) 0.76574(12) 0.0357(8) Uani 0.789(4) 1 d D U P B 1
C73 C 0.34335(11) 0.42097(16) 0.76191(11) 0.0293(7) Uani 0.789(4) 1 d D U P B 1
H73 H 0.351730 0.388827 0.744543 0.035 Uiso 0.789(4) 1 calc R U P B 1
C74 C 0.27131(16) 0.3424(2) 0.74446(17) 0.0607(12) Uani 0.789(4) 1 d D U P B 1
H74A H 0.285693 0.315488 0.728287 0.091 Uiso 0.789(4) 1 calc R U P B 1
H74B H 0.235381 0.356113 0.721540 0.091 Uiso 0.789(4) 1 calc R U P B 1
H74C H 0.271897 0.312729 0.769217 0.091 Uiso 0.789(4) 1 calc R U P B 1
C75 C 0.28803(17) 0.4511(2) 0.79314(17) 0.0473(10) Uani 0.789(4) 1 d D U P B 1
H75A H 0.295101 0.426043 0.821955 0.071 Uiso 0.789(4) 1 calc R U P B 1
H75B H 0.250906 0.462588 0.774148 0.071 Uiso 0.789(4) 1 calc R U P B 1
H75C H 0.308416 0.495152 0.801759 0.071 Uiso 0.789(4) 1 calc R U P B 1
O9' O 0.2112(4) 0.4547(6) 0.7687(5) 0.078(4) Uani 0.211(4) 1 d D U P B 2
N1' N 0.2835(4) 0.4204(8) 0.7699(5) 0.043(3) Uani 0.211(4) 1 d D U P B 2
C73' C 0.2337(6) 0.4210(11) 0.7531(7) 0.090(6) Uani 0.211(4) 1 d D U P B 2
H73' H 0.212795 0.392418 0.725981 0.107 Uiso 0.211(4) 1 calc R U P B 2
C74' C 0.3118(11) 0.3759(17) 0.7554(12) 0.140(10) Uani 0.211(4) 1 d D U P B 2
H74D H 0.301041 0.326279 0.753990 0.210 Uiso 0.211(4) 1 calc R U P B 2
H74E H 0.349147 0.380230 0.778208 0.210 Uiso 0.211(4) 1 calc R U P B 2
H74F H 0.304474 0.390829 0.724009 0.210 Uiso 0.211(4) 1 calc R U P B 2
C75' C 0.3218(11) 0.4668(14) 0.8076(8) 0.161(13) Uani 0.211(4) 1 d D U P B 2
H75D H 0.317341 0.515698 0.795717 0.241 Uiso 0.211(4) 1 calc R U P B 2
H75E H 0.356947 0.450273 0.817569 0.241 Uiso 0.211(4) 1 calc R U P B 2
H75F H 0.316573 0.465571 0.834649 0.241 Uiso 0.211(4) 1 calc R U P B 2
O10 O 0.43189(6) 0.58109(10) 0.79994(5) 0.0361(4) Uani 1 1 d . . . . .
N2 N 0.45330(8) 0.67898(12) 0.84522(7) 0.0393(5) Uani 1 1 d . . . . .
C76 C 0.46457(8) 0.62434(13) 0.82738(8) 0.0318(5) Uani 1 1 d . . . . .
H76 H 0.499798 0.617616 0.836014 0.038 Uiso 1 1 calc R U . . .
C77 C 0.49268(10) 0.72827(16) 0.87722(10) 0.0507(8) Uani 1 1 d . . . . .
H77A H 0.496785 0.724268 0.908644 0.076 Uiso 1 1 calc R U . . .
H77B H 0.482211 0.776887 0.865345 0.076 Uiso 1 1 calc R U . . .
H77C H 0.525790 0.717112 0.879385 0.076 Uiso 1 1 calc R U . . .
C78 C 0.40079(11) 0.69024(19) 0.83508(11) 0.0597(9) Uani 1 1 d . . . . .
H78A H 0.385424 0.730902 0.813643 0.090 Uiso 1 1 calc R U . . .
H78B H 0.401448 0.699871 0.864642 0.090 Uiso 1 1 calc R U . . .
H78C H 0.379931 0.647579 0.820092 0.090 Uiso 1 1 calc R U . . .
O11 O 0.38613(5) 0.24150(8) 0.62880(5) 0.0213(3) Uani 1 1 d . . . . .
N3 N 0.37747(7) 0.14749(10) 0.58217(7) 0.0294(4) Uani 1 1 d . . . . .
C79 C 0.40355(8) 0.20003(11) 0.61036(7) 0.0237(4) Uani 1 1 d . . . . .
H79 H 0.438186 0.207416 0.617415 0.028 Uiso 1 1 calc R U . . .
C80 C 0.40052(11) 0.10219(16) 0.56205(11) 0.0483(7) Uani 1 1 d . . . . .
H80A H 0.379387 0.104187 0.527417 0.072 Uiso 1 1 calc R U . . .
H80B H 0.401902 0.053075 0.572622 0.072 Uiso 1 1 calc R U . . .
H80C H 0.435837 0.118758 0.572539 0.072 Uiso 1 1 calc R U . . .
C81 C 0.32687(10) 0.12692(15) 0.57408(9) 0.0407(6) Uani 1 1 d . . . . .
H81A H 0.331293 0.100033 0.601417 0.061 Uiso 1 1 calc R U . . .
H81B H 0.309024 0.097189 0.545635 0.061 Uiso 1 1 calc R U . . .
H81C H 0.306113 0.169634 0.569711 0.061 Uiso 1 1 calc R U . . .
O12 O 0.20155(14) 0.49813(17) 0.51714(11) 0.0973(10) Uani 1 1 d . . . . .
N4 N 0.23578(12) 0.43984(18) 0.58704(11) 0.0730(8) Uani 1 1 d . . . . .
C82 C 0.23868(17) 0.4803(2) 0.55598(15) 0.0702(10) Uani 1 1 d . . . . .
H82 H 0.272117 0.497334 0.564075 0.084 Uiso 1 1 calc R U . . .
C83 C 0.18634(16) 0.4137(3) 0.57872(16) 0.0882(13) Uani 1 1 d . . . . .
H83A H 0.179479 0.366606 0.563880 0.132 Uiso 1 1 calc R U . . .
H83B H 0.158619 0.446577 0.557712 0.132 Uiso 1 1 calc R U . . .
H83C H 0.187440 0.410130 0.608920 0.132 Uiso 1 1 calc R U . . .
C84 C 0.28217(14) 0.4214(2) 0.63146(14) 0.0726(10) Uani 1 1 d . . . . .
H84A H 0.312444 0.444585 0.633305 0.109 Uiso 1 1 calc R U . . .
H84B H 0.287020 0.369669 0.633219 0.109 Uiso 1 1 calc R U . . .
H84C H 0.278385 0.437387 0.657865 0.109 Uiso 1 1 calc R U . . .

loop_
_atom_site_aniso_label
_atom_site_aniso_U_11
_atom_site_aniso_U_22
_atom_site_aniso_U_33
_atom_site_aniso_U_23
_atom_site_aniso_U_13
_atom_site_aniso_U_12
Mg1 0.0397(4) 0.0141(3) 0.0131(3) 0.0000(3) 0.0086(3) -0.0044(3)
Mg2 0.0170(3) 0.0135(3) 0.0148(3) 0.0002(2) 0.0090(3) -0.0003(2)
P1 0.0276(3) 0.0130(2) 0.0122(2) 0.00159(18) 0.0083(2) 0.0012(2)
P2 0.0157(2) 0.0143(2) 0.0164(2) 0.00225(18) 0.00938(19) -0.00102(18)
O1 0.0246(7) 0.0139(7) 0.0163(6) 0.0034(5) 0.0093(6) 0.0002(5)
O2 0.0327(8) 0.0208(7) 0.0148(6) 0.0020(5) 0.0113(6) 0.0017(6)
O3 0.0318(8) 0.0148(7) 0.0174(7) 0.0010(5) 0.0110(6) 0.0002(6)
O4 0.0269(7) 0.0172(7) 0.0184(7) 0.0021(5) 0.0098(6) 0.0014(6)
O5 0.0169(6) 0.0149(7) 0.0184(6) 0.0022(5) 0.0114(5) 0.0004(5)
O6 0.0353(8) 0.0152(7) 0.0206(7) 0.0003(5) 0.0150(6) -0.0058(6)
O7 0.0312(8) 0.0218(8) 0.0211(7) 0.0002(6) 0.0169(6) -0.0052(6)
O8 0.0190(7) 0.0297(8) 0.0370(9) 0.0146(7) 0.0151(7) 0.0033(6)
C1 0.0142(8) 0.0160(9) 0.0135(8) 0.0029(7) 0.0048(7) 0.0015(7)
C2 0.0150(9) 0.0199(10) 0.0149(9) -0.0007(7) 0.0069(7) 0.0002(7)
C3 0.0201(9) 0.0158(10) 0.0183(9) -0.0016(7) 0.0081(8) 0.0023(7)
C4 0.0200(9) 0.0162(10) 0.0176(9) 0.0017(7) 0.0067(8) -0.0001(8)
C5 0.0208(9) 0.0204(10) 0.0147(9) 0.0019(7) 0.0088(8) 0.0004(8)
C6 0.0164(9) 0.0152(9) 0.0150(9) -0.0002(7) 0.0071(7) 0.0010(7)
C7 0.0197(9) 0.0205(10) 0.0174(9) 0.0004(8) 0.0099(8) 0.0020(8)
C8 0.0242(10) 0.0217(11) 0.0271(10) 0.0028(8) 0.0144(9) 0.0017(8)
C9 0.0270(12) 0.0619(18) 0.0342(13) 0.0170(13) 0.0092(10) -0.0070(12)
C10 0.0259(13) 0.095(3) 0.0572(19) 0.0312(18) 0.0062(13) -0.0112(15)
C11 0.0283(13) 0.065(2) 0.072(2) 0.0185(17) 0.0238(14) -0.0080(13)
C12 0.0405(14) 0.0357(14) 0.0546(16) 0.0101(12) 0.0336(13) -0.0004(11)
C13 0.0321(11) 0.0278(12) 0.0322(12) 0.0025(9) 0.0211(10) 0.0027(9)
C14 0.0317(11) 0.0284(12) 0.0215(10) -0.0041(9) 0.0184(9) -0.0020(9)
C15 0.0369(13) 0.0515(17) 0.0331(13) -0.0149(12) 0.0177(11) -0.0096(12)
C16 0.064(2) 0.068(2) 0.0453(16) -0.0313(15) 0.0271(15) -0.0301(17)
C17 0.100(3) 0.0512(19) 0.063(2) -0.0365(16) 0.055(2) -0.0303(19)
C18 0.094(3) 0.0392(17) 0.086(2) -0.0219(16) 0.067(2) -0.0029(17)
C19 0.0476(15) 0.0349(14) 0.0527(16) -0.0099(12) 0.0330(13) 0.0012(12)
C20 0.0369(12) 0.0151(10) 0.0220(10) 0.0038(8) 0.0131(9) 0.0005(9)
C21 0.062(2) 0.0188(14) 0.0344(16) -0.0031(12) 0.0281(15) -0.0101(13)
C22 0.0327(16) 0.0346(18) 0.054(2) 0.0230(16) 0.0149(15) 0.0054(13)
C23 0.0529(18) 0.0229(14) 0.0358(16) 0.0098(12) 0.0305(15) 0.0031(13)
C22' 0.089(10) 0.023(7) 0.052(8) 0.018(6) 0.041(8) 0.035(7)
C23' 0.082(9) 0.027(7) 0.024(5) 0.009(5) 0.004(6) 0.014(6)
C21' 0.052(6) 0.035(7) 0.074(8) 0.023(7) 0.016(6) -0.009(5)
C24 0.0243(10) 0.0163(10) 0.0171(9) 0.0014(7) 0.0120(8) 0.0031(8)
C25 0.0281(10) 0.0158(10) 0.0183(9) -0.0008(7) 0.0135(8) -0.0050(8)
C26 0.0265(10) 0.0216(11) 0.0266(11) -0.0020(9) 0.0130(9) -0.0038(9)
C27 0.0246(11) 0.0327(13) 0.0346(12) -0.0011(10) 0.0084(10) -0.0066(10)
C28 0.0356(13) 0.0401(14) 0.0263(11) -0.0107(10) 0.0086(10) -0.0170(11)
C29 0.0424(14) 0.0370(14) 0.0318(12) -0.0156(10) 0.0212(11) -0.0114(11)
C30 0.0310(11) 0.0256(11) 0.0255(11) -0.0048(9) 0.0151(9) -0.0038(9)
C31 0.0254(10) 0.0244(11) 0.0157(9) -0.0052(8) 0.0101(8) 0.0038(8)
C32 0.0294(11) 0.0325(12) 0.0274(11) 0.0017(9) 0.0163(9) 0.0045(9)
C33 0.0354(13) 0.0519(16) 0.0398(13) -0.0017(12) 0.0264(11) 0.0003(12)
C34 0.0255(12) 0.074(2) 0.0339(13) -0.0036(13) 0.0166(11) 0.0096(12)
C35 0.0323(12) 0.0589(17) 0.0222(11) 0.0011(11) 0.0138(10) 0.0196(12)
C36 0.0350(12) 0.0323(12) 0.0179(10) -0.0001(9) 0.0138(9) 0.0111(10)
C37 0.0156(8) 0.0136(9) 0.0192(9) 0.0022(7) 0.0109(7) -0.0007(7)
C38 0.0182(9) 0.0180(10) 0.0178(9) -0.0008(7) 0.0112(8) 0.0000(7)
C39 0.0271(10) 0.0159(10) 0.0215(10) -0.0032(8) 0.0133(8) -0.0029(8)
C40 0.0283(10) 0.0172(10) 0.0227(10) 0.0011(8) 0.0155(9) -0.0001(8)
C41 0.0277(10) 0.0192(10) 0.0171(9) 0.0014(8) 0.0130(8) 0.0000(8)
C42 0.0192(9) 0.0154(9) 0.0194(9) -0.0021(7) 0.0123(8) -0.0016(7)
C43 0.0221(9) 0.0172(10) 0.0162(9) -0.0015(7) 0.0105(8) -0.0035(8)
C44 0.0261(10) 0.0222(11) 0.0132(9) 0.0001(8) 0.0077(8) 0.0016(8)
C45 0.0266(11) 0.0347(13) 0.0228(10) -0.0046(9) 0.0118(9) 0.0012(9)
C46 0.0361(13) 0.0488(16) 0.0355(13) -0.0080(12) 0.0206(11) 0.0064(12)
C47 0.0504(16) 0.0427(16) 0.0375(14) -0.0120(12) 0.0222(12) 0.0108(12)
C48 0.0521(16) 0.0294(13) 0.0312(12) -0.0101(10) 0.0154(12) -0.0042(11)
C49 0.0383(12) 0.0258(12) 0.0254(11) -0.0054(9) 0.0147(10) -0.0043(10)
C50 0.0220(10) 0.0171(10) 0.0210(9) -0.0030(8) 0.0109(8) -0.0035(8)
C51 0.0262(10) 0.0280(11) 0.0221(10) -0.0010(9) 0.0133(9) -0.0021(9)
C52 0.0285(11) 0.0380(13) 0.0244(11) 0.0034(10) 0.0105(9) 0.0027(10)
C53 0.0219(11) 0.0536(16) 0.0378(13) 0.0031(12) 0.0133(10) 0.0049(11)
C54 0.0281(12) 0.0593(17) 0.0425(14) 0.0072(13) 0.0238(11) -0.0017(12)
C55 0.0253(11) 0.0390(13) 0.0276(11) 0.0053(10) 0.0140(9) -0.0025(10)
C56 0.0472(14) 0.0147(10) 0.0280(11) 0.0029(8) 0.0222(10) 0.0010(9)
C57 0.0353(13) 0.0216(12) 0.0531(16) 0.0084(11) 0.0162(12) 0.0033(10)
C58 0.0451(14) 0.0182(11) 0.0507(14) 0.0035(10) 0.0341(12) -0.0011(10)
C59 0.121(3) 0.0193(12) 0.0360(14) 0.0088(11) 0.0446(17) -0.0001(15)
C60 0.0259(10) 0.0151(10) 0.0184(9) -0.0012(7) 0.0137(8) -0.0022(8)
C61 0.0294(11) 0.0204(10) 0.0240(10) -0.0005(8) 0.0167(9) 0.0010(8)
C62 0.0357(14) 0.0468(17) 0.077(2) -0.0355(15) 0.0339(14) -0.0133(12)
C63 0.0390(16) 0.073(2) 0.111(3) -0.047(2) 0.0442(19) -0.0168(15)
C64 0.0370(15) 0.067(2) 0.0677(19) -0.0103(16) 0.0343(15) 0.0085(14)
C65 0.0487(14) 0.0300(13) 0.0342(12) 0.0015(10) 0.0283(12) 0.0118(11)
C66 0.0369(12) 0.0237(11) 0.0234(10) -0.0002(9) 0.0170(10) 0.0035(9)
C67 0.0301(11) 0.0182(10) 0.0207(10) -0.0049(8) 0.0123(9) 0.0020(8)
C68 0.0495(14) 0.0255(12) 0.0238(11) -0.0008(9) 0.0200(11) 0.0069(10)
C69 0.082(2) 0.0328(14) 0.0215(12) 0.0004(10) 0.0194(13) 0.0225(14)
C70 0.0569(19) 0.0471(17) 0.0309(14) -0.0120(13) -0.0008(13) 0.0175(15)
C71 0.0338(14) 0.0518(18) 0.0525(18) -0.0191(15) 0.0060(13) 0.0018(13)
C72 0.0326(12) 0.0322(13) 0.0379(13) -0.0090(10) 0.0152(11) -0.0028(10)
O9 0.0241(10) 0.0266(11) 0.0332(11) 0.0002(8) 0.0159(9) 0.0000(8)
N1 0.0328(18) 0.0304(18) 0.0486(18) -0.0026(13) 0.0243(16) -0.0010(15)
C73 0.0211(13) 0.0274(15) 0.0339(15) -0.0011(12) 0.0102(12) 0.0011(12)
C74 0.047(2) 0.053(2) 0.082(3) -0.020(2) 0.033(2) -0.0266(19)
C75 0.054(2) 0.051(3) 0.051(2) -0.0011(19) 0.038(2) -0.006(2)
O9' 0.044(6) 0.055(7) 0.136(11) -0.006(7) 0.047(7) 0.004(5)
N1' 0.036(6) 0.049(9) 0.047(7) 0.024(6) 0.023(6) 0.013(6)
C73' 0.045(7) 0.101(14) 0.129(15) 0.029(11) 0.049(9) 0.015(8)
C74' 0.115(17) 0.15(2) 0.22(2) 0.066(16) 0.129(17) 0.068(16)
C75' 0.15(2) 0.13(2) 0.104(18) 0.035(12) -0.004(14) -0.096(19)
O10 0.0207(8) 0.0551(11) 0.0276(8) -0.0154(8) 0.0090(7) 0.0029(7)
N2 0.0249(10) 0.0530(14) 0.0301(10) -0.0157(10) 0.0070(8) 0.0124(9)
C76 0.0198(10) 0.0444(14) 0.0250(11) -0.0111(10) 0.0071(9) 0.0078(10)
C77 0.0364(14) 0.0512(17) 0.0417(15) -0.0223(13) 0.0037(12) 0.0097(12)
C78 0.0320(14) 0.085(2) 0.0576(18) -0.0270(17) 0.0198(13) 0.0151(15)
O11 0.0198(7) 0.0226(7) 0.0201(7) -0.0049(6) 0.0093(6) -0.0032(6)
N3 0.0320(10) 0.0288(10) 0.0289(10) -0.0115(8) 0.0168(8) -0.0077(8)
C79 0.0249(10) 0.0245(11) 0.0218(10) -0.0036(8) 0.0119(9) -0.0054(9)
C80 0.0500(16) 0.0483(17) 0.0522(16) -0.0273(13) 0.0303(14) -0.0078(13)
C81 0.0334(13) 0.0421(15) 0.0411(14) -0.0158(12) 0.0152(11) -0.0117(11)
O12 0.124(3) 0.086(2) 0.0714(19) -0.0101(16) 0.0421(19) -0.0115(19)
N4 0.0684(19) 0.081(2) 0.071(2) -0.0090(17) 0.0371(17) -0.0105(17)
C82 0.081(3) 0.064(2) 0.069(2) -0.0097(19) 0.040(2) -0.0110(19)
C83 0.066(2) 0.109(3) 0.093(3) -0.016(3) 0.044(2) -0.025(2)
C84 0.062(2) 0.069(2) 0.076(2) -0.0139(19) 0.0284(19) -0.0203(18)

loop_
_atom_type_symbol
_atom_type_description
_atom_type_scat_dispersion_real
_atom_type_scat_dispersion_imag
_atom_type_scat_source
C C 0.0033 0.0016 'International Tables Vol C Tables 4.2.6.8 and 6.1.1.4'
H H 0.0000 0.0000 'International Tables Vol C Tables 4.2.6.8 and 6.1.1.4'
Mg Mg 0.0486 0.0363 'International Tables Vol C Tables 4.2.6.8 and 6.1.1.4'
N N 0.0061 0.0033 'International Tables Vol C Tables 4.2.6.8 and 6.1.1.4'
O O 0.0106 0.0060 'International Tables Vol C Tables 4.2.6.8 and 6.1.1.4'
P P 0.1023 0.0942 'International Tables Vol C Tables 4.2.6.8 and 6.1.1.4'

loop_
_geom_angle_atom_site_label_1
_geom_angle_atom_site_label_2
_geom_angle_atom_site_label_3
_geom_angle
_geom_angle_site_symmetry_1
_geom_angle_site_symmetry_3
O2 Mg1 O6 106.88(7) . .
O2 Mg1 O4 109.09(7) . 2_656
O6 Mg1 O4 100.52(7) . 2_656
O2 Mg1 O10 106.10(7) . .
O6 Mg1 O10 140.31(8) . .
O4 Mg1 O10 88.91(7) 2_656 .
O2 Mg1 O9 95.71(7) . .
O6 Mg1 O9 80.88(7) . .
O4 Mg1 O9 153.30(7) 2_656 .
O10 Mg1 O9 74.44(7) . .
O7 Mg2 O3 110.11(7) . .
O7 Mg2 O8 112.42(7) . 2_656
O3 Mg2 O8 115.01(7) . 2_656
O7 Mg2 O11 111.95(7) . .
O3 Mg2 O11 110.75(6) . .
O8 Mg2 O11 95.96(6) 2_656 .
O7 Mg2 C79 123.94(7) . .
O3 Mg2 C79 116.29(6) . .
O8 Mg2 C79 74.37(6) 2_656 .
O11 Mg2 C79 21.97(6) . .
O7 Mg2 P2 105.28(5) . 2_656
O3 Mg2 P2 99.06(5) . 2_656
O8 Mg2 P2 23.54(4) 2_656 2_656
O11 Mg2 P2 118.81(5) . 2_656
C79 Mg2 P2 96.90(5) . 2_656
O7 Mg2 P1 94.14(5) . .
O3 Mg2 P1 20.04(4) . .
O8 Mg2 P1 113.21(5) 2_656 .
O11 Mg2 P1 129.76(5) . .
C79 Mg2 P1 136.18(5) . .
P2 Mg2 P1 92.24(2) 2_656 .
O4 P1 O2 114.20(8) . .
O4 P1 O3 114.02(8) . .
O2 P1 O3 112.87(8) . .
O4 P1 O1 108.18(8) . .
O2 P1 O1 104.74(8) . .
O3 P1 O1 101.42(7) . .
O4 P1 Mg2 111.09(6) . .
O2 P1 Mg2 93.65(6) . .
O3 P1 Mg2 25.48(5) . .
O1 P1 Mg2 124.15(5) . .
O6 P2 O8 113.60(9) . .
O6 P2 O7 113.28(8) . .
O8 P2 O7 112.47(9) . .
O6 P2 O5 104.60(8) . .
O8 P2 O5 106.72(8) . .
O7 P2 O5 105.23(7) . .
O6 P2 Mg2 92.91(6) . 2_656
O8 P2 Mg2 30.79(6) . 2_656
O7 P2 Mg2 103.79(6) . 2_656
O5 P2 Mg2 136.31(5) . 2_656
C1 O1 P1 129.40(12) . .
P1 O2 Mg1 150.01(10) . .
P1 O3 Mg2 134.48(9) . .
P1 O4 Mg1 138.60(9) . 2_656
C37 O5 P2 124.53(11) . .
P2 O6 Mg1 142.77(9) . .
P2 O7 Mg2 149.78(10) . .
P2 O8 Mg2 125.67(9) . 2_656
O1 C1 C2 118.85(16) . .
O1 C1 C6 119.29(16) . .
C2 C1 C6 121.37(17) . .
C3 C2 C1 118.16(17) . .
C3 C2 C7 121.92(17) . .
C1 C2 C7 119.82(17) . .
C2 C3 C4 122.61(18) . .
C2 C3 H3 118.7 . .
C4 C3 H3 118.7 . .
C5 C4 C3 117.26(18) . .
C5 C4 C20 122.03(18) . .
C3 C4 C20 120.70(18) . .
C4 C5 C6 122.63(18) . .
C4 C5 H5 118.7 . .
C6 C5 H5 118.7 . .
C5 C6 C1 117.93(17) . .
C5 C6 C24 121.97(16) . .
C1 C6 C24 120.09(16) . .
C8 C7 C14 111.99(16) . .
C8 C7 C2 113.00(16) . .
C14 C7 C2 111.44(16) . .
C8 C7 H7 106.6 . .
C14 C7 H7 106.6 . .
C2 C7 H7 106.6 . .
C9 C8 C13 117.9(2) . .
C9 C8 C7 122.94(19) . .
C13 C8 C7 119.08(19) . .
C10 C9 C8 120.5(2) . .
C10 C9 H9 119.8 . .
C8 C9 H9 119.8 . .
C9 C10 C11 120.8(3) . .
C9 C10 H10 119.6 . .
C11 C10 H10 119.6 . .
C12 C11 C10 119.4(2) . .
C12 C11 H11 120.3 . .
C10 C11 H11 120.3 . .
C11 C12 C13 120.2(2) . .
C11 C12 H12 119.9 . .
C13 C12 H12 119.9 . .
C12 C13 C8 121.1(2) . .
C12 C13 H13 119.4 . .
C8 C13 H13 119.4 . .
C15 C14 C19 117.6(2) . .
C15 C14 C7 119.2(2) . .
C19 C14 C7 123.1(2) . .
C14 C15 C16 121.4(3) . .
C14 C15 H15 119.3 . .
C16 C15 H15 119.3 . .
C17 C16 C15 120.0(3) . .
C17 C16 H16 120.0 . .
C15 C16 H16 120.0 . .
C18 C17 C16 119.4(3) . .
C18 C17 H17 120.3 . .
C16 C17 H17 120.3 . .
C17 C18 C19 121.1(3) . .
C17 C18 H18 119.4 . .
C19 C18 H18 119.4 . .
C14 C19 C18 120.4(3) . .
C14 C19 H19 119.8 . .
C18 C19 H19 119.8 . .
C21' C20 C4 115.0(7) . .
C22 C20 C4 110.8(2) . .
C22 C20 C21 109.4(2) . .
C4 C20 C21 110.29(18) . .
C21' C20 C23' 122.0(12) . .
C4 C20 C23' 107.0(6) . .
C22 C20 C23 110.0(2) . .
C4 C20 C23 111.53(19) . .
C21 C20 C23 104.7(2) . .
C21' C20 C22' 108.5(12) . .
C4 C20 C22' 106.8(5) . .
C23' C20 C22' 94.8(10) . .
C20 C21 H21A 109.5 . .
C20 C21 H21B 109.5 . .
H21A C21 H21B 109.5 . .
C20 C21 H21C 109.5 . .
H21A C21 H21C 109.5 . .
H21B C21 H21C 109.5 . .
C20 C22 H22A 109.5 . .
C20 C22 H22B 109.5 . .
H22A C22 H22B 109.5 . .
C20 C22 H22C 109.5 . .
H22A C22 H22C 109.5 . .
H22B C22 H22C 109.5 . .
C20 C23 H23A 109.5 . .
C20 C23 H23B 109.5 . .
H23A C23 H23B 109.5 . .
C20 C23 H23C 109.5 . .
H23A C23 H23C 109.5 . .
H23B C23 H23C 109.5 . .
C20 C22' H22D 109.5 . .
C20 C22' H22E 109.5 . .
H22D C22' H22E 109.5 . .
C20 C22' H22F 109.5 . .
H22D C22' H22F 109.5 . .
H22E C22' H22F 109.5 . .
C20 C23' H23D 109.5 . .
C20 C23' H23E 109.5 . .
H23D C23' H23E 109.5 . .
C20 C23' H23F 109.5 . .
H23D C23' H23F 109.5 . .
H23E C23' H23F 109.5 . .
C20 C21' H21D 109.5 . .
C20 C21' H21E 109.5 . .
H21D C21' H21E 109.5 . .
C20 C21' H21F 109.5 . .
H21D C21' H21F 109.5 . .
H21E C21' H21F 109.5 . .
C31 C24 C6 112.40(16) . .
C31 C24 C25 113.10(16) . .
C6 C24 C25 113.42(16) . .
C31 C24 H24 105.7 . .
C6 C24 H24 105.7 . .
C25 C24 H24 105.7 . .
C26 C25 C30 118.14(19) . .
C26 C25 C24 122.37(18) . .
C30 C25 C24 119.26(18) . .
C25 C26 C27 120.8(2) . .
C25 C26 H26 119.6 . .
C27 C26 H26 119.6 . .
C28 C27 C26 120.4(2) . .
C28 C27 H27 119.8 . .
C26 C27 H27 119.8 . .
C27 C28 C29 119.3(2) . .
C27 C28 H28 120.4 . .
C29 C28 H28 120.4 . .
C30 C29 C28 120.5(2) . .
C30 C29 H29 119.7 . .
C28 C29 H29 119.7 . .
C29 C30 C25 120.9(2) . .
C29 C30 H30 119.6 . .
C25 C30 H30 119.6 . .
C32 C31 C36 118.7(2) . .
C32 C31 C24 122.43(18) . .
C36 C31 C24 118.86(19) . .
C31 C32 C33 120.6(2) . .
C31 C32 H32 119.7 . .
C33 C32 H32 119.7 . .
C34 C33 C32 119.8(2) . .
C34 C33 H33 120.1 . .
C32 C33 H33 120.1 . .
C35 C34 C33 120.2(2) . .
C35 C34 H34 119.9 . .
C33 C34 H34 119.9 . .
C34 C35 C36 119.9(2) . .
C34 C35 H35 120.1 . .
C36 C35 H35 120.1 . .
C35 C36 C31 120.8(2) . .
C35 C36 H36 119.6 . .
C31 C36 H36 119.6 . .
O5 C37 C42 118.53(16) . .
O5 C37 C38 119.78(16) . .
C42 C37 C38 121.34(17) . .
C39 C38 C37 118.22(17) . .
C39 C38 C43 122.58(17) . .
C37 C38 C43 119.09(17) . .
C38 C39 C40 122.40(18) . .
C38 C39 H39 118.8 . .
C40 C39 H39 118.8 . .
C41 C40 C39 117.32(18) . .
C41 C40 C56 122.14(18) . .
C39 C40 C56 120.54(18) . .
C42 C41 C40 122.25(18) . .
C42 C41 H41 118.9 . .
C40 C41 H41 118.9 . .
C37 C42 C41 118.43(17) . .
C37 C42 C60 119.64(17) . .
C41 C42 C60 121.55(17) . .
C50 C43 C44 112.72(16) . .
C50 C43 C38 112.59(16) . .
C44 C43 C38 113.25(16) . .
C50 C43 H43 105.8 . .
C44 C43 H43 105.8 . .
C38 C43 H43 105.8 . .
C45 C44 C49 118.8(2) . .
C45 C44 C43 118.06(19) . .
C49 C44 C43 123.10(19) . .
C46 C45 C44 121.2(2) . .
C46 C45 H45 119.4 . .
C44 C45 H45 119.4 . .
C47 C46 C45 119.7(2) . .
C47 C46 H46 120.1 . .
C45 C46 H46 120.1 . .
C48 C47 C46 120.0(2) . .
C48 C47 H47 120.0 . .
C46 C47 H47 120.0 . .
C47 C48 C49 120.7(2) . .
C47 C48 H48 119.6 . .
C49 C48 H48 119.6 . .
C44 C49 C48 119.6(2) . .
C44 C49 H49 120.2 . .
C48 C49 H49 120.2 . .
C51 C50 C55 118.18(19) . .
C51 C50 C43 118.01(18) . .
C55 C50 C43 123.81(18) . .
C52 C51 C50 121.4(2) . .
C52 C51 H51 119.3 . .
C50 C51 H51 119.3 . .
C53 C52 C51 119.7(2) . .
C53 C52 H52 120.2 . .
C51 C52 H52 120.2 . .
C52 C53 C54 120.0(2) . .
C52 C53 H53 120.0 . .
C54 C53 H53 120.0 . .
C53 C54 C55 120.2(2) . .
C53 C54 H54 119.9 . .
C55 C54 H54 119.9 . .
C54 C55 C50 120.5(2) . .
C54 C55 H55 119.7 . .
C50 C55 H55 119.7 . .
C57 C56 C59 109.8(2) . .
C57 C56 C58 108.55(19) . .
C59 C56 C58 107.6(2) . .
C57 C56 C40 108.69(18) . .
C59 C56 C40 111.55(18) . .
C58 C56 C40 110.56(18) . .
C56 C57 H57A 109.5 . .
C56 C57 H57B 109.5 . .
H57A C57 H57B 109.5 . .
C56 C57 H57C 109.5 . .
H57A C57 H57C 109.5 . .
H57B C57 H57C 109.5 . .
C56 C58 H58A 109.5 . .
C56 C58 H58B 109.5 . .
H58A C58 H58B 109.5 . .
C56 C58 H58C 109.5 . .
H58A C58 H58C 109.5 . .
H58B C58 H58C 109.5 . .
C56 C59 H59A 109.5 . .
C56 C59 H59B 109.5 . .
H59A C59 H59B 109.5 . .
C56 C59 H59C 109.5 . .
H59A C59 H59C 109.5 . .
H59B C59 H59C 109.5 . .
C67 C60 C42 111.82(16) . .
C67 C60 C61 112.86(16) . .
C42 C60 C61 111.13(16) . .
C67 C60 H60 106.9 . .
C42 C60 H60 106.9 . .
C61 C60 H60 106.9 . .
C62 C61 C66 116.9(2) . .
C62 C61 C60 123.09(19) . .
C66 C61 C60 120.01(19) . .
C61 C62 C63 121.0(3) . .
C61 C62 H62 119.5 . .
C63 C62 H62 119.5 . .
C64 C63 C62 121.5(3) . .
C64 C63 H63 119.3 . .
C62 C63 H63 119.3 . .
C65 C64 C63 118.6(2) . .
C65 C64 H64 120.7 . .
C63 C64 H64 120.7 . .
C64 C65 C66 120.5(2) . .
C64 C65 H65 119.8 . .
C66 C65 H65 119.8 . .
C65 C66 C61 121.5(2) . .
C65 C66 H66 119.2 . .
C61 C66 H66 119.2 . .
C72 C67 C68 118.1(2) . .
C72 C67 C60 119.7(2) . .
C68 C67 C60 122.2(2) . .
C67 C68 C69 120.6(3) . .
C67 C68 H68 119.7 . .
C69 C68 H68 119.7 . .
C70 C69 C68 120.4(3) . .
C70 C69 H69 119.8 . .
C68 C69 H69 119.8 . .
C71 C70 C69 119.9(3) . .
C71 C70 H70 120.1 . .
C69 C70 H70 120.1 . .
C70 C71 C72 120.5(3) . .
C70 C71 H71 119.8 . .
C72 C71 H71 119.8 . .
C67 C72 C71 120.4(3) . .
C67 C72 H72 119.8 . .
C71 C72 H72 119.8 . .
C73 O9 Mg1 122.26(19) . .
C73 N1 C74 121.6(4) . .
C73 N1 C75 121.1(3) . .
C74 N1 C75 117.2(4) . .
O9 C73 N1 124.6(3) . .
O9 C73 H73 117.7 . .
N1 C73 H73 117.7 . .
N1 C74 H74A 109.5 . .
N1 C74 H74B 109.5 . .
H74A C74 H74B 109.5 . .
N1 C74 H74C 109.5 . .
H74A C74 H74C 109.5 . .
H74B C74 H74C 109.5 . .
N1 C75 H75A 109.5 . .
N1 C75 H75B 109.5 . .
H75A C75 H75B 109.5 . .
N1 C75 H75C 109.5 . .
H75A C75 H75C 109.5 . .
H75B C75 H75C 109.5 . .
C73' N1' C74' 127.5(19) . .
C73' N1' C75' 125.7(19) . .
C74' N1' C75' 106.8(18) . .
O9' C73' N1' 126.1(19) . .
O9' C73' H73' 116.9 . .
N1' C73' H73' 116.9 . .
N1' C74' H74D 109.5 . .
N1' C74' H74E 109.5 . .
H74D C74' H74E 109.5 . .
N1' C74' H74F 109.5 . .
H74D C74' H74F 109.5 . .
H74E C74' H74F 109.5 . .
N1' C75' H75D 109.5 . .
N1' C75' H75E 109.5 . .
H75D C75' H75E 109.5 . .
N1' C75' H75F 109.5 . .
H75D C75' H75F 109.5 . .
H75E C75' H75F 109.5 . .
C76 O10 Mg1 125.81(15) . .
C76 N2 C77 121.9(2) . .
C76 N2 C78 120.8(2) . .
C77 N2 C78 117.3(2) . .
O10 C76 N2 123.6(2) . .
O10 C76 H76 118.2 . .
N2 C76 H76 118.2 . .
N2 C77 H77A 109.5 . .
N2 C77 H77B 109.5 . .
H77A C77 H77B 109.5 . .
N2 C77 H77C 109.5 . .
H77A C77 H77C 109.5 . .
H77B C77 H77C 109.5 . .
N2 C78 H78A 109.5 . .
N2 C78 H78B 109.5 . .
H78A C78 H78B 109.5 . .
N2 C78 H78C 109.5 . .
H78A C78 H78C 109.5 . .
H78B C78 H78C 109.5 . .
C79 O11 Mg2 121.69(13) . .
C79 N3 C81 121.34(19) . .
C79 N3 C80 121.1(2) . .
C81 N3 C80 117.2(2) . .
O11 C79 N3 124.6(2) . .
O11 C79 Mg2 36.35(9) . .
N3 C79 Mg2 160.13(16) . .
O11 C79 H79 117.7 . .
N3 C79 H79 117.7 . .
Mg2 C79 H79 81.6 . .
N3 C80 H80A 109.5 . .
N3 C80 H80B 109.5 . .
H80A C80 H80B 109.5 . .
N3 C80 H80C 109.5 . .
H80A C80 H80C 109.5 . .
H80B C80 H80C 109.5 . .
N3 C81 H81A 109.5 . .
N3 C81 H81B 109.5 . .
H81A C81 H81B 109.5 . .
N3 C81 H81C 109.5 . .
H81A C81 H81C 109.5 . .
H81B C81 H81C 109.5 . .
C82 N4 C83 121.4(4) . .
C82 N4 C84 120.8(3) . .
C83 N4 C84 117.9(3) . .
O12 C82 N4 125.4(4) . .
O12 C82 H82 117.3 . .
N4 C82 H82 117.3 . .
N4 C83 H83A 109.5 . .
N4 C83 H83B 109.5 . .
H83A C83 H83B 109.5 . .
N4 C83 H83C 109.5 . .
H83A C83 H83C 109.5 . .
H83B C83 H83C 109.5 . .
N4 C84 H84A 109.5 . .
N4 C84 H84B 109.5 . .
H84A C84 H84B 109.5 . .
N4 C84 H84C 109.5 . .
H84A C84 H84C 109.5 . .
H84B C84 H84C 109.5 . .

loop_
_geom_bond_atom_site_label_1
_geom_bond_atom_site_label_2
_geom_bond_distance
_geom_bond_site_symmetry_2
Mg1 O2 1.9186(15) .
Mg1 O6 1.9386(15) .
Mg1 O4 2.0055(16) 2_656
Mg1 O10 2.0174(18) .
Mg1 O9 2.221(2) .
Mg2 O7 1.8957(15) .
Mg2 O3 1.9015(15) .
Mg2 O8 1.9345(15) 2_656
Mg2 O11 1.9885(15) .
Mg2 C79 2.855(2) .
Mg2 P2 3.0698(8) 2_656
Mg2 P1 3.1537(8) .
P1 O4 1.5006(15) .
P1 O2 1.5032(14) .
P1 O3 1.5146(14) .
P1 O1 1.6305(14) .
P2 O6 1.4918(15) .
P2 O8 1.5091(15) .
P2 O7 1.5102(14) .
P2 O5 1.6279(13) .
O1 C1 1.379(2) .
O5 C37 1.381(2) .
C1 C2 1.396(3) .
C1 C6 1.398(3) .
C2 C3 1.388(3) .
C2 C7 1.525(3) .
C3 C4 1.396(3) .
C3 H3 0.9500 .
C4 C5 1.386(3) .
C4 C20 1.538(3) .
C5 C6 1.396(3) .
C5 H5 0.9500 .
C6 C24 1.520(3) .
C7 C8 1.517(3) .
C7 C14 1.517(3) .
C7 H7 1.0000 .
C8 C9 1.383(3) .
C8 C13 1.390(3) .
C9 C10 1.376(4) .
C9 H9 0.9500 .
C10 C11 1.379(4) .
C10 H10 0.9500 .
C11 C12 1.361(4) .
C11 H11 0.9500 .
C12 C13 1.378(3) .
C12 H12 0.9500 .
C13 H13 0.9500 .
C14 C15 1.380(3) .
C14 C19 1.388(3) .
C15 C16 1.391(4) .
C15 H15 0.9500 .
C16 C17 1.370(5) .
C16 H16 0.9500 .
C17 C18 1.357(5) .
C17 H17 0.9500 .
C18 C19 1.391(4) .
C18 H18 0.9500 .
C19 H19 0.9500 .
C20 C21' 1.345(16) .
C20 C22 1.490(4) .
C20 C21 1.541(4) .
C20 C23' 1.564(14) .
C20 C23 1.563(4) .
C20 C22' 1.710(15) .
C21 H21A 0.9800 .
C21 H21B 0.9800 .
C21 H21C 0.9800 .
C22 H22A 0.9800 .
C22 H22B 0.9800 .
C22 H22C 0.9800 .
C23 H23A 0.9800 .
C23 H23B 0.9800 .
C23 H23C 0.9800 .
C22' H22D 0.9800 .
C22' H22E 0.9800 .
C22' H22F 0.9800 .
C23' H23D 0.9800 .
C23' H23E 0.9800 .
C23' H23F 0.9800 .
C21' H21D 0.9800 .
C21' H21E 0.9800 .
C21' H21F 0.9800 .
C24 C31 1.519(3) .
C24 C25 1.532(3) .
C24 H24 1.0000 .
C25 C26 1.387(3) .
C25 C30 1.396(3) .
C26 C27 1.389(3) .
C26 H26 0.9500 .
C27 C28 1.379(4) .
C27 H27 0.9500 .
C28 C29 1.382(4) .
C28 H28 0.9500 .
C29 C30 1.379(3) .
C29 H29 0.9500 .
C30 H30 0.9500 .
C31 C32 1.391(3) .
C31 C36 1.392(3) .
C32 C33 1.393(3) .
C32 H32 0.9500 .
C33 C34 1.384(4) .
C33 H33 0.9500 .
C34 C35 1.381(4) .
C34 H34 0.9500 .
C35 C36 1.388(3) .
C35 H35 0.9500 .
C36 H36 0.9500 .
C37 C42 1.390(3) .
C37 C38 1.396(3) .
C38 C39 1.387(3) .
C38 C43 1.523(3) .
C39 C40 1.397(3) .
C39 H39 0.9500 .
C40 C41 1.392(3) .
C40 C56 1.539(3) .
C41 C42 1.391(3) .
C41 H41 0.9500 .
C42 C60 1.526(3) .
C43 C50 1.521(3) .
C43 C44 1.521(3) .
C43 H43 1.0000 .
C44 C45 1.386(3) .
C44 C49 1.387(3) .
C45 C46 1.383(3) .
C45 H45 0.9500 .
C46 C47 1.374(4) .
C46 H46 0.9500 .
C47 C48 1.371(4) .
C47 H47 0.9500 .
C48 C49 1.396(3) .
C48 H48 0.9500 .
C49 H49 0.9500 .
C50 C51 1.391(3) .
C50 C55 1.394(3) .
C51 C52 1.383(3) .
C51 H51 0.9500 .
C52 C53 1.381(3) .
C52 H52 0.9500 .
C53 C54 1.381(4) .
C53 H53 0.9500 .
C54 C55 1.388(3) .
C54 H54 0.9500 .
C55 H55 0.9500 .
C56 C57 1.527(3) .
C56 C59 1.531(3) .
C56 C58 1.535(3) .
C57 H57A 0.9800 .
C57 H57B 0.9800 .
C57 H57C 0.9800 .
C58 H58A 0.9800 .
C58 H58B 0.9800 .
C58 H58C 0.9800 .
C59 H59A 0.9800 .
C59 H59B 0.9800 .
C59 H59C 0.9800 .
C60 C67 1.524(3) .
C60 C61 1.529(3) .
C60 H60 1.0000 .
C61 C62 1.375(3) .
C61 C66 1.389(3) .
C62 C63 1.380(4) .
C62 H62 0.9500 .
C63 C64 1.364(4) .
C63 H63 0.9500 .
C64 C65 1.360(4) .
C64 H64 0.9500 .
C65 C66 1.385(3) .
C65 H65 0.9500 .
C66 H66 0.9500 .
C67 C72 1.385(3) .
C67 C68 1.388(3) .
C68 C69 1.390(4) .
C68 H68 0.9500 .
C69 C70 1.370(5) .
C69 H69 0.9500 .
C70 C71 1.356(5) .
C70 H70 0.9500 .
C71 C72 1.402(4) .
C71 H71 0.9500 .
C72 H72 0.9500 .
O9 C73 1.226(3) .
N1 C73 1.326(5) .
N1 C74 1.454(5) .
N1 C75 1.456(5) .
C73 H73 0.9500 .
C74 H74A 0.9800 .
C74 H74B 0.9800 .
C74 H74C 0.9800 .
C75 H75A 0.9800 .
C75 H75B 0.9800 .
C75 H75C 0.9800 .
O9' C73' 1.213(15) .
N1' C73' 1.298(14) .
N1' C74' 1.437(16) .
N1' C75' 1.468(16) .
C73' H73' 0.9500 .
C74' H74D 0.9800 .
C74' H74E 0.9800 .
C74' H74F 0.9800 .
C75' H75D 0.9800 .
C75' H75E 0.9800 .
C75' H75F 0.9800 .
O10 C76 1.236(3) .
N2 C76 1.311(3) .
N2 C77 1.443(3) .
N2 C78 1.446(3) .
C76 H76 0.9500 .
C77 H77A 0.9800 .
C77 H77B 0.9800 .
C77 H77C 0.9800 .
C78 H78A 0.9800 .
C78 H78B 0.9800 .
C78 H78C 0.9800 .
O11 C79 1.255(3) .
N3 C79 1.305(3) .
N3 C81 1.451(3) .
N3 C80 1.453(3) .
C79 H79 0.9500 .
C80 H80A 0.9800 .
C80 H80B 0.9800 .
C80 H80C 0.9800 .
C81 H81A 0.9800 .
C81 H81B 0.9800 .
C81 H81C 0.9800 .
O12 C82 1.234(5) .
N4 C82 1.313(5) .
N4 C83 1.447(5) .
N4 C84 1.450(5) .
C82 H82 0.9500 .
C83 H83A 0.9800 .
C83 H83B 0.9800 .
C83 H83C 0.9800 .
C84 H84A 0.9800 .
C84 H84B 0.9800 .
C84 H84C 0.9800 .

loop_
_geom_hbond_atom_site_label_D
_geom_hbond_atom_site_label_H
_geom_hbond_atom_site_label_A
_geom_hbond_distance_DH
_geom_hbond_distance_HA
_geom_hbond_distance_DA
_geom_hbond_angle_DHA
_geom_hbond_site_symmetry_A
C76 H76 O4 0.95 2.32 2.894(3) 118.3 2_656
C79 H79 O8 0.95 2.42 2.986(2) 118.1 2_656
C81 H81B O12 0.98 2.63 3.555(4) 157.8 7_556
C84 H84A O1 0.98 2.52 3.487(4) 168.8 .
